data_4107991
loop_
_publ_author_name
'Haifeng Du'
'Baoguo Zhao'
'Yian Shi'

_publ_section_title
;
 Catalytic Asymmetric Allylic and Homoallylic Diamination of Terminal
 Olefins via Formal C-H Activation
;
_journal_name_full 'Journal of the American Chemical Society'
_journal_page_first 8590
_journal_page_last 8591
_journal_paper_doi 10.1021/ja8027394
_journal_volume 130
_journal_year 2008
_chemical_absolute_configuration rm
_chemical_formula_sum 'C15 H28 N2 O2'
_chemical_formula_weight 268.39
_chemical_name_systematic
;
 ?
;
_space_group_IT_number 19
_symmetry_cell_setting orthorhombic
_symmetry_space_group_name_Hall 'P 2ac 2ab'
_symmetry_space_group_name_H-M 'P 21 21 21'
_atom_sites_solution_hydrogens geom
_atom_sites_solution_primary direct
_atom_sites_solution_secondary difmap
_audit_creation_method 'Bruker SHELXTL'
_cell_angle_alpha 90.00
_cell_angle_beta 90.00
_cell_angle_gamma 90.00
_cell_formula_units_Z 4
_cell_length_a 7.4727(3)
_cell_length_b 12.8011(5)
_cell_length_c 17.0678(6)
_cell_measurement_reflns_used 5621
_cell_measurement_temperature 100(2)
_cell_measurement_theta_max 32.37
_cell_measurement_theta_min 2.98
_cell_volume 1632.68(11)
_computing_cell_refinement 'Bruker SMART'
_computing_data_collection 'Bruker SMART'
_computing_data_reduction 'Bruker SAINT'
_computing_molecular_graphics 'Bruker SHELXTL'
_computing_publication_material 'Bruker SHELXTL'
_computing_structure_refinement 'Bruker SHELXTL'
_computing_structure_solution 'Bruker SHELXTL'
_diffrn_ambient_temperature 100(2)
_diffrn_measured_fraction_theta_full 0.995
_diffrn_measured_fraction_theta_max 0.995
_diffrn_measurement_device_type 'Bruker kappa Apex 2 CCD area detector'
_diffrn_measurement_method 'phi and omega scans'
_diffrn_radiation_monochromator graphite
_diffrn_radiation_source 'fine-focus sealed tube'
_diffrn_radiation_type MoK\a
_diffrn_radiation_wavelength 0.71073
_diffrn_reflns_av_R_equivalents 0.0328
_diffrn_reflns_av_sigmaI/netI 0.0497
_diffrn_reflns_limit_h_max 11
_diffrn_reflns_limit_h_min -11
_diffrn_reflns_limit_k_max 13
_diffrn_reflns_limit_k_min -19
_diffrn_reflns_limit_l_max 12
_diffrn_reflns_limit_l_min -25
_diffrn_reflns_number 13061
_diffrn_reflns_theta_full 32.42
_diffrn_reflns_theta_max 32.42
_diffrn_reflns_theta_min 1.99
_exptl_absorpt_coefficient_mu 0.072
_exptl_absorpt_correction_T_max 0.9944
_exptl_absorpt_correction_T_min 0.9446
_exptl_absorpt_correction_type multi-scan
_exptl_absorpt_process_details 'SADABS, Sheldrick, 1997'
_exptl_crystal_colour colourless
_exptl_crystal_density_diffrn 1.092
_exptl_crystal_description plates
_exptl_crystal_F_000 592
_exptl_crystal_size_max 0.80
_exptl_crystal_size_mid 0.39
_exptl_crystal_size_min 0.08
_refine_diff_density_max 0.444
_refine_diff_density_min -0.217
_refine_diff_density_rms 0.045
_refine_ls_extinction_method SHELXTL
_refine_ls_goodness_of_fit_ref 1.058
_refine_ls_hydrogen_treatment mixed
_refine_ls_matrix_type full
_refine_ls_number_parameters 177
_refine_ls_number_reflns 5780
_refine_ls_number_restraints 0
_refine_ls_restrained_S_all 1.058
_refine_ls_R_factor_all 0.0728
_refine_ls_R_factor_gt 0.0517
_refine_ls_shift/su_max 0.000
_refine_ls_shift/su_mean 0.000
_refine_ls_structure_factor_coef Fsqd
_refine_ls_weighting_details 'calc w=1/[\s^2^(Fo^2^)+(0.0730P)^2^+0.0906P] where P=(Fo^2^+2Fc^2^)/3'
_refine_ls_weighting_scheme calc
_refine_ls_wR_factor_gt 0.1293
_refine_ls_wR_factor_ref 0.1432
_reflns_number_gt 4462
_reflns_number_total 5780
_reflns_threshold_expression >2sigma(I)
_cod_data_source_file ja8027394-file004.cif
_cod_data_source_block ys181_0m
_cod_database_code 4107991

loop_
_symmetry_equiv_pos_as_xyz
'x, y, z'
'-x+1/2, -y, z+1/2'
'-x, y+1/2, -z+1/2'
'x+1/2, -y+1/2, -z'

loop_
_atom_site_label
_atom_site_type_symbol
_atom_site_fract_x
_atom_site_fract_y
_atom_site_fract_z
_atom_site_U_iso_or_equiv
_atom_site_adp_type
_atom_site_occupancy
_atom_site_symmetry_multiplicity
_atom_site_calc_flag
_atom_site_refinement_flags
O1 O 0.88336(17) 0.90957(8) 0.73186(6) 0.0294(2) Uani 1 1 d .
O2 O 0.9840(2) 0.60683(9) 0.79295(9) 0.0442(4) Uani 1 1 d .
HA H 1.015(3) 0.5455(17) 0.7856(12) 0.040(6) Uiso 1 1 d .
N1 N 0.71276(16) 0.76110(8) 0.71494(6) 0.0196(2) Uani 1 1 d .
N2 N 0.80415(17) 0.80341(8) 0.83581(6) 0.0188(2) Uani 1 1 d .
C1 C 0.80746(18) 0.83174(9) 0.75823(7) 0.0187(2) Uani 1 1 d .
C2 C 0.6367(2) 0.67996(11) 0.76538(8) 0.0245(3) Uani 1 1 d .
H2A H 0.6701 0.6096 0.7445 0.029 Uiso 1 1 calc R
C3 C 0.73120(18) 0.69791(9) 0.84482(7) 0.0191(2) Uani 1 1 d .
H3A H 0.6408 0.6972 0.8880 0.023 Uiso 1 1 calc R
C4 C 0.4374(2) 0.68656(19) 0.77367(10) 0.0439(5) Uani 1 1 d .
H4A H 0.3776 0.6273 0.7946 0.053 Uiso 1 1 calc R
C5 C 0.3406(3) 0.7655(3) 0.75480(14) 0.0677(8) Uani 1 1 d .
H5A H 0.3950 0.8263 0.7336 0.081 Uiso 1 1 calc R
H5B H 0.2147 0.7631 0.7620 0.081 Uiso 1 1 calc R
C6 C 0.8766(2) 0.61600(11) 0.86123(9) 0.0287(3) Uani 1 1 d .
H6A H 0.9535 0.6418 0.9051 0.034 Uiso 1 1 calc R
C7 C 0.7945(3) 0.51250(13) 0.88526(11) 0.0469(5) Uani 1 1 d .
H7A H 0.7058 0.5243 0.9266 0.070 Uiso 1 1 calc R
H7B H 0.8885 0.4660 0.9049 0.070 Uiso 1 1 calc R
H7C H 0.7362 0.4803 0.8398 0.070 Uiso 1 1 calc R
C8 C 0.8430(2) 0.87836(11) 0.89975(8) 0.0266(3) Uani 1 1 d .
C9 C 1.0402(3) 0.90709(16) 0.89870(11) 0.0450(5) Uani 1 1 d .
H9A H 1.0705 0.9383 0.8480 0.068 Uiso 1 1 calc R
H9B H 1.1124 0.8441 0.9068 0.068 Uiso 1 1 calc R
H9C H 1.0649 0.9574 0.9406 0.068 Uiso 1 1 calc R
C10 C 0.7270(4) 0.97581(14) 0.88842(11) 0.0496(6) Uani 1 1 d .
H10A H 0.7552 1.0081 0.8378 0.074 Uiso 1 1 calc R
H10B H 0.7513 1.0257 0.9306 0.074 Uiso 1 1 calc R
H10C H 0.6004 0.9560 0.8895 0.074 Uiso 1 1 calc R
C11 C 0.7965(3) 0.82976(13) 0.97897(8) 0.0326(3) Uani 1 1 d .
H11A H 0.8695 0.7671 0.9872 0.049 Uiso 1 1 calc R
H11B H 0.6695 0.8106 0.9797 0.049 Uiso 1 1 calc R
H11C H 0.8206 0.8803 1.0208 0.049 Uiso 1 1 calc R
C12 C 0.7388(2) 0.75038(11) 0.62897(8) 0.0262(3) Uani 1 1 d .
C13 C 0.9349(3) 0.72717(14) 0.61171(10) 0.0371(4) Uani 1 1 d .
H13A H 1.0092 0.7850 0.6307 0.056 Uiso 1 1 calc R
H13B H 0.9517 0.7192 0.5551 0.056 Uiso 1 1 calc R
H13C H 0.9701 0.6624 0.6382 0.056 Uiso 1 1 calc R
C14 C 0.6790(3) 0.85068(14) 0.58802(10) 0.0391(4) Uani 1 1 d .
H14B H 0.7509 0.9095 0.6070 0.059 Uiso 1 1 calc R
H14C H 0.5524 0.8637 0.5995 0.059 Uiso 1 1 calc R
H14D H 0.6953 0.8432 0.5313 0.059 Uiso 1 1 calc R
C15 C 0.6249(3) 0.65939(14) 0.59875(9) 0.0370(4) Uani 1 1 d .
H15A H 0.4983 0.6735 0.6094 0.056 Uiso 1 1 calc R
H15B H 0.6606 0.5949 0.6254 0.056 Uiso 1 1 calc R
H15C H 0.6428 0.6516 0.5422 0.056 Uiso 1 1 calc R

loop_
_atom_site_aniso_label
_atom_site_aniso_U_11
_atom_site_aniso_U_22
_atom_site_aniso_U_33
_atom_site_aniso_U_23
_atom_site_aniso_U_13
_atom_site_aniso_U_12
O1 0.0411(6) 0.0174(4) 0.0296(5) 0.0030(4) -0.0005(5) -0.0097(4)
O2 0.0543(8) 0.0219(6) 0.0563(8) 0.0111(5) 0.0323(7) 0.0146(5)
N1 0.0209(5) 0.0182(5) 0.0199(5) -0.0007(4) 0.0027(4) -0.0039(4)
N2 0.0252(5) 0.0118(4) 0.0194(4) -0.0022(4) 0.0010(4) -0.0018(4)
C1 0.0206(6) 0.0144(5) 0.0211(5) 0.0000(4) 0.0004(5) 0.0014(5)
C2 0.0269(7) 0.0259(6) 0.0208(6) -0.0014(5) 0.0043(5) -0.0111(5)
C3 0.0221(6) 0.0150(5) 0.0203(5) -0.0012(4) 0.0049(5) -0.0026(5)
C4 0.0248(8) 0.0758(13) 0.0311(8) 0.0021(8) 0.0007(7) -0.0190(9)
C5 0.0249(9) 0.124(2) 0.0543(12) 0.0150(14) 0.0033(9) 0.0045(12)
C6 0.0369(8) 0.0184(6) 0.0308(7) 0.0044(5) 0.0110(7) 0.0065(6)
C7 0.0784(15) 0.0207(7) 0.0417(9) 0.0086(6) 0.0312(10) 0.0079(8)
C8 0.0393(9) 0.0177(6) 0.0229(6) -0.0052(5) -0.0079(6) 0.0004(6)
C9 0.0484(11) 0.0514(11) 0.0352(9) 0.0075(8) -0.0170(9) -0.0255(9)
C10 0.0848(17) 0.0273(8) 0.0366(9) -0.0133(7) -0.0115(10) 0.0225(10)
C11 0.0451(9) 0.0311(7) 0.0217(6) -0.0051(6) 0.0007(7) -0.0013(7)
C12 0.0349(8) 0.0256(6) 0.0181(5) -0.0009(5) 0.0015(6) -0.0046(6)
C13 0.0431(10) 0.0362(9) 0.0322(8) -0.0062(6) 0.0166(7) -0.0064(7)
C14 0.0549(11) 0.0370(8) 0.0254(7) 0.0059(6) -0.0089(8) -0.0041(8)
C15 0.0513(10) 0.0375(9) 0.0223(6) -0.0058(6) -0.0017(7) -0.0157(8)

loop_
_atom_type_symbol
_atom_type_description
_atom_type_scat_dispersion_real
_atom_type_scat_dispersion_imag
_atom_type_scat_source
C C 0.0033 0.0016 'International Tables Vol C Tables 4.2.6.8 and 6.1.1.4'
H H 0.0000 0.0000 'International Tables Vol C Tables 4.2.6.8 and 6.1.1.4'
N N 0.0061 0.0033 'International Tables Vol C Tables 4.2.6.8 and 6.1.1.4'
O O 0.0106 0.0060 'International Tables Vol C Tables 4.2.6.8 and 6.1.1.4'

loop_
_geom_angle_atom_site_label_1
_geom_angle_atom_site_label_2
_geom_angle_atom_site_label_3
_geom_angle
C1 N1 C2 110.66(11)
C1 N1 C12 121.84(11)
C2 N1 C12 124.46(11)
C1 N2 C3 110.59(10)
C1 N2 C8 122.39(11)
C3 N2 C8 126.34(11)
O1 C1 N1 125.22(12)
O1 C1 N2 125.05(12)
N1 C1 N2 109.73(11)
N1 C2 C4 113.66(15)
N1 C2 C3 103.48(10)
C4 C2 C3 111.27(12)
N2 C3 C6 112.66(12)
N2 C3 C2 102.41(10)
C6 C3 C2 112.44(11)
C5 C4 C2 125.49(19)
O2 C6 C7 112.24(13)
O2 C6 C3 107.86(12)
C7 C6 C3 111.06(15)
N2 C8 C9 109.76(14)
N2 C8 C11 110.09(11)
C9 C8 C11 109.24(13)
N2 C8 C10 108.88(12)
C9 C8 C10 110.51(16)
C11 C8 C10 108.34(15)
N1 C12 C13 109.54(13)
N1 C12 C14 109.61(13)
C13 C12 C14 110.88(14)
N1 C12 C15 109.26(12)
C13 C12 C15 108.72(13)
C14 C12 C15 108.80(13)

loop_
_geom_bond_atom_site_label_1
_geom_bond_atom_site_label_2
_geom_bond_distance
O1 C1 1.2316(16)
O2 C6 1.4197(19)
N1 C1 1.3654(17)
N1 C2 1.4639(17)
N1 C12 1.4865(17)
N2 C1 1.3731(17)
N2 C3 1.4645(16)
N2 C8 1.4819(17)
C2 C4 1.499(2)
C2 C3 1.5459(19)
C3 C6 1.536(2)
C4 C5 1.283(3)
C6 C7 1.517(2)
C8 C9 1.519(3)
C8 C11 1.528(2)
C8 C10 1.531(2)
C12 C13 1.525(2)
C12 C14 1.529(2)
C12 C15 1.532(2)
